data_7029160
loop_
_publ_author_name
'Thio, Yude'
'Yang, Xiandong'
'Vittal, Jagadese J.'

_publ_section_title
;
 Influence of inductive effects and steric encumbrance on the catecholase
 activities of copper(ii) complexes of reduced Schiff base ligands.
;
_journal_issue 9
_journal_name_full 'Dalton transactions (Cambridge, England : 2003)'
_journal_page_first 3545
_journal_page_last 3556
_journal_paper_doi 10.1039/c3dt52829d
_journal_volume 43
_journal_year 2014
_chemical_formula_sum 'C10 H12 Cu N2 O6'
_chemical_formula_weight 319.76
_chemical_name_systematic
; 
 ? 
;
_space_group_IT_number 18
_symmetry_cell_setting orthorhombic
_symmetry_space_group_name_Hall 'P 2 2ab'
_symmetry_space_group_name_H-M 'P 21 21 2'
_atom_sites_solution_hydrogens geom
_atom_sites_solution_primary direct
_atom_sites_solution_secondary difmap
_audit_creation_method SHELXL-97
_cell_angle_alpha 90.00
_cell_angle_beta 90.00
_cell_angle_gamma 90.00
_cell_formula_units_Z 4
_cell_length_a 7.6423(4)
_cell_length_b 24.3583(15)
_cell_length_c 6.3921(4)
_cell_measurement_reflns_used 9965
_cell_measurement_temperature 100(2)
_cell_measurement_theta_max 27.80
_cell_measurement_theta_min 2.79
_cell_volume 1189.91(12)
_computing_cell_refinement 'Bruker SMART'
_computing_data_collection 'Bruker SMART'
_computing_data_reduction 'Bruker SAINT'
_computing_molecular_graphics 'Bruker SHELXTL'
_computing_publication_material 'Bruker SHELXTL'
_computing_structure_refinement 'SHELXL-97 (Sheldrick, 1997)'
_computing_structure_solution 'SHELXS-97 (Sheldrick, 1990)'
_diffrn_ambient_temperature 100(2)
_diffrn_measured_fraction_theta_full 0.999
_diffrn_measured_fraction_theta_max 0.999
_diffrn_measurement_device_type 'CCD area detector'
_diffrn_measurement_method 'phi and omega scans'
_diffrn_radiation_monochromator graphite
_diffrn_radiation_source 'fine-focus sealed tube'
_diffrn_radiation_type MoK\a
_diffrn_radiation_wavelength 0.71073
_diffrn_reflns_av_R_equivalents 0.0487
_diffrn_reflns_av_sigmaI/netI 0.0286
_diffrn_reflns_limit_h_max 9
_diffrn_reflns_limit_h_min -9
_diffrn_reflns_limit_k_max 31
_diffrn_reflns_limit_k_min -31
_diffrn_reflns_limit_l_max 8
_diffrn_reflns_limit_l_min -8
_diffrn_reflns_number 27749
_diffrn_reflns_theta_full 27.50
_diffrn_reflns_theta_max 27.50
_diffrn_reflns_theta_min 2.79
_exptl_absorpt_coefficient_mu 1.861
_exptl_absorpt_correction_T_max 0.5633
_exptl_absorpt_correction_T_min 0.5250
_exptl_absorpt_correction_type multi-scan
_exptl_absorpt_process_details 'SADABS (Sheldrick, 2008)'
_exptl_crystal_colour green
_exptl_crystal_density_diffrn 1.785
_exptl_crystal_density_meas ?
_exptl_crystal_density_method 'not measured'
_exptl_crystal_description 'Thin plate'
_exptl_crystal_F_000 652
_exptl_crystal_size_max 0.10
_exptl_crystal_size_mid 0.09
_exptl_crystal_size_min 0.03
_refine_diff_density_max 0.352
_refine_diff_density_min -0.365
_refine_diff_density_rms 0.067
_refine_ls_abs_structure_details 'Flack H D (1983), Acta Cryst. A39, 876-881'
_refine_ls_abs_structure_Flack 0.021(13)
_refine_ls_extinction_method none
_refine_ls_goodness_of_fit_ref 1.070
_refine_ls_hydrogen_treatment mixed
_refine_ls_matrix_type full
_refine_ls_number_parameters 183
_refine_ls_number_reflns 2726
_refine_ls_number_restraints 2
_refine_ls_restrained_S_all 1.071
_refine_ls_R_factor_all 0.0297
_refine_ls_R_factor_gt 0.0265
_refine_ls_shift/su_max 0.001
_refine_ls_shift/su_mean 0.000
_refine_ls_structure_factor_coef Fsqd
_refine_ls_weighting_details 'calc w=1/[\s^2^(Fo^2^)+(0.0288P)^2^+0.7600P] where P=(Fo^2^+2Fc^2^)/3'
_refine_ls_weighting_scheme calc
_refine_ls_wR_factor_gt 0.0598
_refine_ls_wR_factor_ref 0.0607
_reflns_number_gt 2583
_reflns_number_total 2726
_reflns_threshold_expression >2sigma(I)
_cod_data_source_file c3dt52829d.txt
_cod_data_source_block Compound_1a
_cod_depositor_comments
;
The following automatic conversions were performed:

'_symmetry_cell_setting' value 'Orthorhombic' changed to
'orthorhombic' according to
/usr/data/users/saulius/automatic-downloads/current/RSC/lib/dictionaries/cif_core.dic
dictionary named 'cif_core.dic' version 2.4.2 from 2011-04-26.

Automatic conversion script
Id: cif_fix_values 2281 2013-09-26 08:29:07Z andrius 

The following automatic conversions were performed:

'_exptl_crystal_density_meas' value 'not measured' was changed to '?'
- the value is perceived as not measured.

Automatic conversion script
Id: cif_fix_values 3008 2015-01-20 13:52:24Z robertas 
;
_cod_original_sg_symbol_H-M P2(1)2(1)2
_cod_database_code 7029160

loop_
_symmetry_equiv_pos_as_xyz
'x, y, z'
'-x, -y, z'
'-x+1/2, y+1/2, -z'
'x+1/2, -y+1/2, -z'

loop_
_atom_site_label
_atom_site_type_symbol
_atom_site_fract_x
_atom_site_fract_y
_atom_site_fract_z
_atom_site_U_iso_or_equiv
_atom_site_adp_type
_atom_site_occupancy
_atom_site_symmetry_multiplicity
_atom_site_calc_flag
_atom_site_refinement_flags
Cu1 Cu 0.76463(3) 0.293907(11) 0.28102(4) 0.00975(8) Uani 1 1 d .
O1 O 0.5378(2) 0.31864(7) 0.3669(3) 0.0150(4) Uani 1 1 d .
O2 O 1.0117(2) 0.28164(7) 0.2230(3) 0.0120(3) Uani 1 1 d .
O3 O 1.1953(2) 0.28027(7) -0.0474(3) 0.0156(4) Uani 1 1 d .
O4 O 0.7744(2) 0.24496(7) 0.5171(3) 0.0147(4) Uani 1 1 d D
H4A H 0.688(3) 0.2385(12) 0.594(4) 0.018 Uiso 1 1 d D
H4B H 0.858(3) 0.2232(10) 0.532(5) 0.018 Uiso 1 1 d D
O5 O 0.2137(3) 0.52194(8) -0.0786(4) 0.0323(5) Uani 1 1 d .
O6 O 0.1484(3) 0.54138(8) 0.2434(4) 0.0378(6) Uani 1 1 d .
C1 C 0.4659(3) 0.36514(9) 0.3024(4) 0.0140(5) Uani 1 1 d .
C2 C 0.3588(3) 0.39468(11) 0.4415(5) 0.0197(6) Uani 1 1 d .
H2 H 0.3429 0.3815 0.5800 0.024 Uiso 1 1 calc R
C3 C 0.2764(4) 0.44242(11) 0.3809(5) 0.0233(6) Uani 1 1 d .
H3 H 0.2060 0.4624 0.4769 0.028 Uiso 1 1 calc R
C4 C 0.2979(3) 0.46076(10) 0.1785(5) 0.0211(6) Uani 1 1 d .
C5 C 0.4051(3) 0.43309(11) 0.0370(5) 0.0175(6) Uani 1 1 d .
H6 H 0.4194 0.4469 -0.1010 0.021 Uiso 1 1 calc R
C6 C 0.4907(3) 0.38560(10) 0.0969(4) 0.0129(5) Uani 1 1 d .
C7 C 0.6093(3) 0.35578(11) -0.0536(4) 0.0140(5) Uani 1 1 d .
H7A H 0.5558 0.3203 -0.0935 0.017 Uiso 1 1 calc R
H7B H 0.6246 0.3780 -0.1820 0.017 Uiso 1 1 calc R
N1 N 0.7820(3) 0.34599(8) 0.0457(3) 0.0104(4) Uani 1 1 d .
H1 H 0.810(4) 0.3744(15) 0.085(5) 0.034(10) Uiso 1 1 d .
C8 C 0.9150(3) 0.32243(10) -0.0974(4) 0.0120(5) Uani 1 1 d .
H8 H 0.8544 0.2934 -0.1811 0.014 Uiso 1 1 calc R
C9 C 1.0543(3) 0.29330(11) 0.0321(4) 0.0111(4) Uani 1 1 d .
C10 C 0.9902(3) 0.36327(10) -0.2533(4) 0.0196(6) Uani 1 1 d .
H11A H 0.8945 0.3809 -0.3300 0.029 Uiso 1 1 calc R
H11B H 1.0666 0.3440 -0.3520 0.029 Uiso 1 1 calc R
H11C H 1.0578 0.3912 -0.1784 0.029 Uiso 1 1 calc R
N2 N 0.2143(3) 0.51082(9) 0.1091(4) 0.0266(6) Uani 1 1 d .

loop_
_atom_site_aniso_label
_atom_site_aniso_U_11
_atom_site_aniso_U_22
_atom_site_aniso_U_33
_atom_site_aniso_U_23
_atom_site_aniso_U_13
_atom_site_aniso_U_12
Cu1 0.00665(12) 0.01094(13) 0.01165(13) 0.00215(11) 0.00097(10) 0.00089(11)
O1 0.0102(8) 0.0134(9) 0.0212(9) 0.0061(8) 0.0053(7) 0.0026(7)
O2 0.0109(7) 0.0137(8) 0.0113(8) 0.0024(7) 0.0000(7) 0.0022(6)
O3 0.0126(8) 0.0158(9) 0.0184(9) -0.0014(7) 0.0049(7) 0.0038(7)
O4 0.0111(8) 0.0201(9) 0.0128(8) 0.0064(7) 0.0026(8) 0.0051(8)
O5 0.0218(10) 0.0191(10) 0.0558(15) 0.0105(10) -0.0088(11) 0.0038(9)
O6 0.0294(10) 0.0152(10) 0.0688(17) 0.0079(11) 0.0261(12) 0.0083(8)
C1 0.0088(10) 0.0095(12) 0.0236(13) 0.0012(10) 0.0008(10) -0.0019(8)
C2 0.0136(12) 0.0203(15) 0.0250(14) 0.0018(12) 0.0046(11) 0.0001(10)
C3 0.0128(12) 0.0159(13) 0.0411(16) -0.0014(11) 0.0104(13) 0.0018(11)
C4 0.0098(11) 0.0098(12) 0.0438(18) 0.0028(11) 0.0024(11) 0.0023(9)
C5 0.0114(12) 0.0141(14) 0.0269(15) 0.0043(11) -0.0001(11) -0.0024(10)
C6 0.0092(11) 0.0093(12) 0.0203(13) 0.0007(10) -0.0022(10) -0.0005(9)
C7 0.0105(11) 0.0130(13) 0.0185(13) 0.0041(11) -0.0028(10) 0.0013(10)
N1 0.0104(10) 0.0083(10) 0.0125(10) -0.0021(7) -0.0012(9) 0.0004(8)
C8 0.0123(11) 0.0106(12) 0.0130(13) 0.0012(10) 0.0026(10) 0.0006(9)
C9 0.0116(10) 0.0083(11) 0.0133(11) -0.0039(10) 0.0015(8) -0.0028(10)
C10 0.0185(11) 0.0210(14) 0.0193(15) 0.0053(11) 0.0062(11) 0.0052(10)
N2 0.0113(10) 0.0130(12) 0.0556(17) 0.0061(11) 0.0038(11) 0.0000(9)

loop_
_atom_type_symbol
_atom_type_description
_atom_type_scat_dispersion_real
_atom_type_scat_dispersion_imag
_atom_type_scat_source
C C 0.0033 0.0016 'International Tables Vol C Tables 4.2.6.8 and 6.1.1.4'
H H 0.0000 0.0000 'International Tables Vol C Tables 4.2.6.8 and 6.1.1.4'
N N 0.0061 0.0033 'International Tables Vol C Tables 4.2.6.8 and 6.1.1.4'
O O 0.0106 0.0060 'International Tables Vol C Tables 4.2.6.8 and 6.1.1.4'
Cu Cu 0.3201 1.2651 'International Tables Vol C Tables 4.2.6.8 and 6.1.1.4'

loop_
_geom_angle_atom_site_label_1
_geom_angle_atom_site_label_2
_geom_angle_atom_site_label_3
_geom_angle
_geom_angle_site_symmetry_3
O1 Cu1 O4 90.28(8) .
O1 Cu1 O2 168.60(7) .
O4 Cu1 O2 90.96(7) .
O1 Cu1 N1 94.43(8) .
O4 Cu1 N1 173.66(9) .
O2 Cu1 N1 83.58(8) .
O1 Cu1 O3 102.44(7) 4_455
O4 Cu1 O3 91.73(7) 4_455
O2 Cu1 O3 88.85(6) 4_455
N1 Cu1 O3 91.41(8) 4_455
C1 O1 Cu1 123.71(15) .
C9 O2 Cu1 112.96(14) .
C9 O3 Cu1 129.95(16) 4
Cu1 O4 H4A 123(2) .
Cu1 O4 H4B 121(2) .
H4A O4 H4B 115(3) .
O1 C1 C2 118.8(2) .
O1 C1 C6 122.3(2) .
C2 C1 C6 118.9(2) .
C3 C2 C1 121.3(3) .
C3 C2 H2 119.3 .
C1 C2 H2 119.3 .
C2 C3 C4 118.9(3) .
C2 C3 H3 120.6 .
C4 C3 H3 120.6 .
C3 C4 C5 121.5(2) .
C3 C4 N2 120.6(3) .
C5 C4 N2 117.9(3) .
C6 C5 C4 120.2(3) .
C6 C5 H6 119.9 .
C4 C5 H6 119.9 .
C5 C6 C1 119.2(2) .
C5 C6 C7 120.7(2) .
C1 C6 C7 120.1(2) .
N1 C7 C6 109.8(2) .
N1 C7 H7A 109.7 .
C6 C7 H7A 109.7 .
N1 C7 H7B 109.7 .
C6 C7 H7B 109.7 .
H7A C7 H7B 108.2 .
C8 N1 C7 114.09(19) .
C8 N1 Cu1 105.51(15) .
C7 N1 Cu1 111.70(15) .
C8 N1 H1 111(3) .
C7 N1 H1 104(3) .
Cu1 N1 H1 111(3) .
N1 C8 C10 114.2(2) .
N1 C8 C9 108.92(19) .
C10 C8 C9 113.4(2) .
N1 C8 H8 106.6 .
C10 C8 H8 106.6 .
C9 C8 H8 106.6 .
O3 C9 O2 123.5(2) .
O3 C9 C8 120.5(2) .
O2 C9 C8 115.98(19) .
C8 C10 H11A 109.5 .
C8 C10 H11B 109.5 .
H11A C10 H11B 109.5 .
C8 C10 H11C 109.5 .
H11A C10 H11C 109.5 .
H11B C10 H11C 109.5 .
O5 N2 O6 122.7(2) .
O5 N2 C4 119.1(3) .
O6 N2 C4 118.2(3) .

loop_
_geom_bond_atom_site_label_1
_geom_bond_atom_site_label_2
_geom_bond_distance
_geom_bond_site_symmetry_2
Cu1 O1 1.9153(17) .
Cu1 O4 1.9247(16) .
Cu1 O2 1.9472(15) .
Cu1 N1 1.972(2) .
Cu1 O3 2.4034(17) 4_455
O1 C1 1.325(3) .
O2 C9 1.295(3) .
O3 C9 1.233(3) .
O3 Cu1 2.4034(17) 4
O4 H4A 0.838(10) .
O4 H4B 0.836(10) .
O5 N2 1.230(3) .
O6 N2 1.243(3) .
C1 C2 1.406(4) .
C1 C6 1.417(4) .
C2 C3 1.378(4) .
C2 H2 0.9500 .
C3 C4 1.378(4) .
C3 H3 0.9500 .
C4 C5 1.394(4) .
C4 N2 1.446(3) .
C5 C6 1.383(4) .
C5 H6 0.9500 .
C6 C7 1.508(3) .
C7 N1 1.484(3) .
C7 H7A 0.9900 .
C7 H7B 0.9900 .
N1 C8 1.483(3) .
N1 H1 0.77(4) .
C8 C10 1.521(3) .
C8 C9 1.524(3) .
C8 H8 1.0000 .
C10 H11A 0.9800 .
C10 H11B 0.9800 .
C10 H11C 0.9800 .

loop_
_geom_hbond_atom_site_label_D
_geom_hbond_atom_site_label_H
_geom_hbond_atom_site_label_A
_geom_hbond_distance_DH
_geom_hbond_distance_HA
_geom_hbond_distance_DA
_geom_hbond_angle_DHA
_geom_hbond_site_symmetry_A
O4 H4A O2 0.838(10) 1.851(11) 2.685(2) 174(3) 4_456
O4 H4B O1 0.836(10) 1.829(13) 2.647(2) 166(3) 4_556
N1 H1 O6 0.77(4) 2.31(4) 3.067(3) 169(3) 2_665

loop_
_geom_torsion_atom_site_label_1
_geom_torsion_atom_site_label_2
_geom_torsion_atom_site_label_3
_geom_torsion_atom_site_label_4
_geom_torsion
_geom_torsion_site_symmetry_1
O4 Cu1 O1 C1 161.1(2) .
O2 Cu1 O1 C1 64.8(5) .
N1 Cu1 O1 C1 -14.6(2) .
O3 Cu1 O1 C1 -107.04(19) 4_455
O1 Cu1 O2 C9 -104.9(4) .
O4 Cu1 O2 C9 158.86(16) .
N1 Cu1 O2 C9 -24.40(16) .
O3 Cu1 O2 C9 67.15(16) 4_455
Cu1 O1 C1 C2 -145.60(19) .
Cu1 O1 C1 C6 35.5(3) .
O1 C1 C2 C3 -178.0(2) .
C6 C1 C2 C3 0.9(4) .
C1 C2 C3 C4 1.1(4) .
C2 C3 C4 C5 -2.1(4) .
C2 C3 C4 N2 -179.7(2) .
C3 C4 C5 C6 1.1(4) .
N2 C4 C5 C6 178.7(2) .
C4 C5 C6 C1 0.9(4) .
C4 C5 C6 C7 -179.0(2) .
O1 C1 C6 C5 177.0(2) .
C2 C1 C6 C5 -1.9(3) .
O1 C1 C6 C7 -3.0(3) .
C2 C1 C6 C7 178.1(2) .
C5 C6 C7 N1 128.2(2) .
C1 C6 C7 N1 -51.7(3) .
C6 C7 N1 C8 -173.5(2) .
C6 C7 N1 Cu1 66.9(2) .
O1 Cu1 N1 C8 -159.23(15) .
O4 Cu1 N1 C8 62.9(8) .
O2 Cu1 N1 C8 32.04(15) .
O3 Cu1 N1 C8 -56.64(15) 4_455
O1 Cu1 N1 C7 -34.74(17) .
O4 Cu1 N1 C7 -172.6(7) .
O2 Cu1 N1 C7 156.53(17) .
O3 Cu1 N1 C7 67.85(16) 4_455
C7 N1 C8 C10 74.9(3) .
Cu1 N1 C8 C10 -162.11(17) .
C7 N1 C8 C9 -157.2(2) .
Cu1 N1 C8 C9 -34.2(2) .
Cu1 O3 C9 O2 101.0(2) 4
Cu1 O3 C9 C8 -76.1(3) 4
Cu1 O2 C9 O3 -167.71(19) .
Cu1 O2 C9 C8 9.5(3) .
N1 C8 C9 O3 -165.2(2) .
C10 C8 C9 O3 -36.9(3) .
N1 C8 C9 O2 17.5(3) .
C10 C8 C9 O2 145.8(2) .
C3 C4 N2 O5 -169.2(2) .
C5 C4 N2 O5 13.1(4) .
C3 C4 N2 O6 12.0(4) .
C5 C4 N2 O6 -165.7(2) .
